data_4342885
loop_
_publ_author_name
'Chorazy, Szymon'
'Arczynski, Miros\/law'
'Nakabayashi, Koji'
'Sieklucka, Barbara'
'Ohkoshi, Shin-Ichi'

_publ_section_title
;
 Visible to Near-Infrared Emission from
 Ln(III)(Bis-oxazoline)-[Mo(V)(CN)8] (Ln = Ce-Yb) Magnetic Coordination
 Polymers Showing Unusual Lanthanide-Dependent Sliding of Cyanido-Bridged
 Layers.
;
_journal_issue 10
_journal_name_full 'Inorganic chemistry'
_journal_page_first 4724
_journal_page_last 4736
_journal_paper_doi 10.1021/acs.inorgchem.5b00040
_journal_volume 54
_journal_year 2015
_chemical_formula_sum 'C25 H8 Er Mo N14 O5'
_chemical_formula_weight 847.65
_chemical_name_systematic
;
 ?
;
_space_group_IT_number 14
_symmetry_cell_setting monoclinic
_symmetry_space_group_name_Hall '-P 2yn'
_symmetry_space_group_name_H-M 'P 1 21/n 1'
_atom_sites_solution_hydrogens geom
_atom_sites_solution_primary direct
_atom_sites_solution_secondary difmap
_audit_conform_dict_location ftp://ftp.iucr.org/pub/cif_core.dic
_audit_conform_dict_name cif_core.dic
_audit_conform_dict_version 2.4
_audit_creation_date 2014-10-15T18:36:29-00:00
_audit_creation_method 'WinGX routine CIF_UPDATE'
_cell_angle_alpha 90
_cell_angle_beta 97.8060(10)
_cell_angle_gamma 90
_cell_formula_units_Z 4
_cell_length_a 10.4182(3)
_cell_length_b 19.1714(5)
_cell_length_c 17.5918(6)
_cell_measurement_temperature 230(2)
_cell_volume 3481.08(18)
_computing_structure_refinement 'SHELXL-97 (Sheldrick, 1997)'
_computing_structure_solution 'SHELXS-97 (Sheldrick, 1990)'
_diffrn_ambient_temperature 230(2)
_diffrn_measured_fraction_theta_full 0.997
_diffrn_measured_fraction_theta_max 0.997
_diffrn_measurement_device_type 'Rigaku R-AXIS RAPID'
_diffrn_measurement_method \w
_diffrn_radiation_monochromator graphite
_diffrn_radiation_type MoK\a
_diffrn_radiation_wavelength 0.71075
_diffrn_reflns_av_R_equivalents 0.0351
_diffrn_reflns_av_unetI/netI 0.0291
_diffrn_reflns_limit_h_max 13
_diffrn_reflns_limit_h_min -12
_diffrn_reflns_limit_k_max 24
_diffrn_reflns_limit_k_min -24
_diffrn_reflns_limit_l_max 22
_diffrn_reflns_limit_l_min -22
_diffrn_reflns_number 33503
_diffrn_reflns_theta_full 27.46
_diffrn_reflns_theta_max 27.46
_diffrn_reflns_theta_min 3.03
_exptl_absorpt_coefficient_mu 2.807
_exptl_absorpt_correction_T_max 0.6037
_exptl_absorpt_correction_T_min 0.5289
_exptl_absorpt_correction_type multi-scan
_exptl_absorpt_process_details 'ABSCOR (Rigaku, 1995)'
_exptl_crystal_colour yellow
_exptl_crystal_density_diffrn 1.617
_exptl_crystal_density_method 'not measured'
_exptl_crystal_description block
_exptl_crystal_F_000 1624
_exptl_crystal_size_max 0.26
_exptl_crystal_size_mid 0.2
_exptl_crystal_size_min 0.2
_refine_diff_density_max 2.852
_refine_diff_density_min -4.428
_refine_diff_density_rms 0.128
_refine_ls_extinction_method none
_refine_ls_goodness_of_fit_ref 1.102
_refine_ls_hydrogen_treatment constr
_refine_ls_matrix_type full
_refine_ls_number_parameters 505
_refine_ls_number_reflns 7954
_refine_ls_number_restraints 8
_refine_ls_restrained_S_all 1.102
_refine_ls_R_factor_all 0.0685
_refine_ls_R_factor_gt 0.0627
_refine_ls_shift/su_max 0.001
_refine_ls_shift/su_mean 0
_refine_ls_structure_factor_coef Fsqd
_refine_ls_weighting_details 'calc w=1/[\s^2^(Fo^2^)+(0.0207P)^2^+25.7821P] where P=(Fo^2^+2Fc^2^)/3'
_refine_ls_weighting_scheme calc
_refine_ls_wR_factor_gt 0.1286
_refine_ls_wR_factor_ref 0.132
_reflns_number_gt 7147
_reflns_number_total 7954
_reflns_threshold_expression >2sigma(I)
_cod_data_source_file ic5b00040_si_002.cif
_cod_data_source_block ErMoBox
_cod_depositor_comments 'Adding full bibliography for 4342874--4342887.cif.'
_cod_original_sg_symbol_H-M 'P 21/n'
_cod_database_code 4342885

loop_
_symmetry_equiv_pos_as_xyz
'x, y, z'
'-x+1/2, y+1/2, -z+1/2'
'-x, -y, -z'
'x-1/2, -y-1/2, z-1/2'

loop_
_atom_site_label
_atom_site_type_symbol
_atom_site_fract_x
_atom_site_fract_y
_atom_site_fract_z
_atom_site_U_iso_or_equiv
_atom_site_adp_type
_atom_site_occupancy
_atom_site_symmetry_multiplicity
_atom_site_calc_flag
_atom_site_refinement_flags
Er1 Er 0.39474(4) 0.372575(17) 0.343000(18) 0.06576(15) Uani 1 1 d .
Mo1 Mo 0.70777(6) 0.34372(3) 0.63426(3) 0.04671(15) Uani 1 1 d .
O5 O 0.0557(9) 0.4361(4) 0.1650(4) 0.112(3) Uani 1 1 d .
O3 O 0.5584(9) 0.2974(4) 0.3344(4) 0.102(2) Uani 1 1 d .
O4 O 0.2857(10) 0.4637(4) 0.1044(4) 0.104(3) Uani 1 1 d .
N5 N 0.4490(9) 0.2498(5) 0.6516(5) 0.099(3) Uani 1 1 d .
N4 N 0.7619(12) 0.1990(5) 0.5427(5) 0.121(4) Uani 1 1 d .
N6 N 0.5981(12) 0.4005(5) 0.7902(6) 0.110(3) Uani 1 1 d .
N7 N 0.9658(10) 0.4129(5) 0.7349(6) 0.129(4) Uani 1 1 d .
N8 N 0.9006(11) 0.3763(8) 0.5039(8) 0.168(7) Uani 1 1 d .
N1 N 0.5075(6) 0.3667(3) 0.4746(3) 0.0586(16) Uani 1 1 d .
N3 N 0.8147(8) 0.2262(4) 0.7624(4) 0.086(3) Uani 1 1 d .
N14 N 0.3949(9) 0.4174(4) 0.2116(4) 0.081(2) Uani 1 1 d .
N15 N 0.1753(9) 0.4023(4) 0.2747(4) 0.090(3) Uani 1 1 d .
N2 N 0.6695(7) 0.5139(3) 0.6115(4) 0.073(2) Uani 1 1 d .
N13 N 0.7361(13) 0.2363(9) 0.3237(8) 0.148(5) Uani 1 1 d .
N11 N 0.2117(10) 0.2213(5) 0.4755(5) 0.098(3) Uani 1 1 d .
N16 N 0.7674(18) 0.0015(13) 0.4134(9) 0.208(10) Uani 1 1 d .
C5 C 0.5402(9) 0.2828(5) 0.6464(5) 0.069(2) Uani 1 1 d .
C6 C 0.6342(11) 0.3817(4) 0.7354(5) 0.076(3) Uani 1 1 d .
C1 C 0.5753(6) 0.3580(3) 0.5304(4) 0.0462(15) Uani 1 1 d .
C4 C 0.7418(11) 0.2485(5) 0.5741(5) 0.082(3) Uani 1 1 d .
C8 C 0.8367(10) 0.3649(7) 0.5512(7) 0.105(4) Uani 1 1 d .
C7 C 0.8786(10) 0.3880(5) 0.7003(6) 0.086(3) Uani 1 1 d .
C11A C 0.1896(12) 0.2877(8) 0.4576(8) 0.074(3) Uani 0.7 1 d PU
C3 C 0.7781(8) 0.2675(4) 0.7187(4) 0.065(2) Uani 1 1 d .
C22 C 0.2893(13) 0.4356(4) 0.1734(5) 0.091(4) Uani 1 1 d .
C20 C 0.4960(14) 0.4357(6) 0.1643(5) 0.108(4) Uani 1 1 d .
H20A H 0.5448 0.3944 0.1522 0.13 Uiso 1 1 calc R
H20B H 0.5562 0.4702 0.19 0.13 Uiso 1 1 calc R
C23 C 0.1700(12) 0.4244(4) 0.2058(5) 0.088(3) Uani 1 1 d .
C25 C 0.0419(12) 0.3938(7) 0.2901(7) 0.117(5) Uani 1 1 d .
H25B H 0.0249 0.4223 0.3339 0.141 Uiso 1 1 calc R
H25A H 0.0227 0.3449 0.3002 0.141 Uiso 1 1 calc R
C24 C -0.0370(13) 0.4194(6) 0.2155(8) 0.123(5) Uani 1 1 d .
H24A H -0.0963 0.3829 0.1932 0.148 Uiso 1 1 calc R
H24B H -0.0878 0.4607 0.2251 0.148 Uiso 1 1 calc R
C2 C 0.6839(8) 0.4545(4) 0.6180(4) 0.062(2) Uani 1 1 d .
C12A C 0.6183(16) 0.4905(9) 0.3917(9) 0.072(4) Uani 0.6 1 d P
C17B C 0.867(2) 0.5217(19) 0.4469(18) 0.104(10) Uani 0.4 1 d P
C17A C 0.784(2) 0.5734(12) 0.4362(16) 0.124(8) Uani 0.6 1 d P
C16B C 0.795(4) 0.492(3) 0.330(3) 0.19(3) Uani 0.4 1 d P
C16A C 0.695(3) 0.5664(15) 0.325(3) 0.24(3) Uani 0.6 1 d P
C21 C 0.4173(18) 0.4662(6) 0.0915(6) 0.124(5) Uani 1 1 d .
H21B H 0.4438 0.5144 0.0834 0.149 Uiso 1 1 calc R
H21A H 0.4302 0.4385 0.0464 0.149 Uiso 1 1 calc R
C13 C 0.6583(18) 0.2768(10) 0.3594(9) 0.140(6) Uani 1 1 d .
C19A C 0.684(3) 0.227(2) 0.2420(18) 0.202(16) Uani 0.7 1 d P
C18 C 0.8639(18) 0.2247(13) 0.3599(13) 0.196(9) Uani 1 1 d .
C15A C 0.131(3) 0.1829(19) 0.527(2) 0.200(18) Uani 0.7 1 d PU
C14A C 0.3241(17) 0.1835(11) 0.4549(11) 0.112(5) Uani 0.7 1 d PU
C26 C 0.681(2) 0.0384(12) 0.4232(9) 0.158(8) Uani 1 1 d .
C27 C 0.5689(17) 0.0779(10) 0.4375(9) 0.147(6) Uani 1 1 d .
O1B O 0.289(3) 0.310(2) 0.402(2) 0.061(7) Uani 0.3 1 d PU
O1A O 0.2463(13) 0.3207(10) 0.4167(10) 0.063(3) Uani 0.7 1 d PU
C14B C 0.133(5) 0.257(5) 0.526(5) 0.19(3) Uani 0.3 1 d P
C12B C 0.694(3) 0.4474(14) 0.3814(12) 0.076(7) Uani 0.4 1 d P
O2B O 0.600(3) 0.4339(16) 0.3341(17) 0.073(8) Uani 0.4 1 d P
O2A O 0.5605(19) 0.4491(10) 0.3492(11) 0.054(3) Uani 0.6 1 d P
C11B C 0.286(6) 0.243(2) 0.424(3) 0.16(2) Uani 0.3 1 d PU
N12B N 0.734(5) 0.518(3) 0.398(2) 0.072(9) Uani 0.4 1 d P
N12A N 0.728(4) 0.521(3) 0.3739(18) 0.115(14) Uani 0.6 1 d P
C19B C 0.756(6) 0.156(6) 0.299(6) 0.25(5) Uani 0.3 1 d P
C15B C 0.189(11) 0.158(4) 0.494(6) 0.27(5) Uani 0.3 1 d PU

loop_
_atom_site_aniso_label
_atom_site_aniso_U_11
_atom_site_aniso_U_22
_atom_site_aniso_U_33
_atom_site_aniso_U_23
_atom_site_aniso_U_13
_atom_site_aniso_U_12
Er1 0.0975(3) 0.04732(19) 0.04061(18) 0.01566(13) -0.03339(17) -0.03524(18)
Mo1 0.0472(3) 0.0497(3) 0.0376(3) 0.0026(2) -0.0149(2) 0.0000(2)
O5 0.143(7) 0.083(5) 0.086(5) 0.022(4) -0.071(5) -0.028(5)
O3 0.117(6) 0.095(5) 0.087(5) -0.030(4) -0.010(5) -0.016(5)
O4 0.176(8) 0.076(4) 0.048(4) 0.022(3) -0.030(4) -0.005(5)
N5 0.088(6) 0.111(7) 0.099(6) 0.033(5) 0.009(5) -0.023(5)
N4 0.198(12) 0.088(7) 0.074(6) -0.025(5) 0.003(6) 0.015(7)
N6 0.185(11) 0.069(5) 0.085(6) -0.004(5) 0.047(7) 0.009(6)
N7 0.110(7) 0.103(7) 0.146(9) 0.001(6) -0.082(7) -0.028(6)
N8 0.107(8) 0.252(16) 0.163(11) -0.097(11) 0.081(8) -0.100(9)
N1 0.071(4) 0.053(3) 0.044(3) 0.013(3) -0.017(3) -0.018(3)
N3 0.126(7) 0.051(4) 0.066(4) -0.009(3) -0.045(4) 0.028(4)
N14 0.133(7) 0.055(4) 0.044(3) 0.013(3) -0.023(4) -0.014(4)
N15 0.121(7) 0.059(4) 0.072(5) 0.018(4) -0.052(4) -0.036(4)
N2 0.101(5) 0.050(4) 0.057(4) 0.016(3) -0.033(4) -0.026(4)
N13 0.120(10) 0.206(15) 0.134(11) -0.050(10) 0.070(9) -0.027(10)
N11 0.110(7) 0.095(6) 0.090(6) 0.036(5) 0.016(5) -0.034(6)
N16 0.185(17) 0.32(3) 0.106(10) -0.093(13) -0.030(11) 0.035(16)
C5 0.069(5) 0.078(6) 0.057(5) 0.025(4) -0.007(4) -0.007(4)
C6 0.122(8) 0.043(4) 0.066(5) 0.012(4) 0.016(5) 0.007(4)
C1 0.046(3) 0.051(4) 0.038(3) 0.006(3) -0.011(3) -0.009(3)
C4 0.115(8) 0.072(6) 0.051(5) -0.012(4) -0.013(5) 0.008(5)
C8 0.058(5) 0.149(11) 0.108(8) -0.058(8) 0.014(5) -0.043(6)
C7 0.081(6) 0.079(6) 0.084(6) 0.005(5) -0.038(5) -0.010(5)
C11A 0.059(7) 0.087(8) 0.071(8) 0.018(7) -0.004(6) -0.024(6)
C3 0.082(5) 0.054(4) 0.050(4) -0.012(3) -0.028(4) 0.018(4)
C22 0.159(10) 0.050(5) 0.048(4) 0.013(4) -0.042(6) -0.019(6)
C20 0.174(12) 0.094(8) 0.053(5) 0.025(5) 0.000(6) 0.014(8)
C23 0.130(9) 0.052(5) 0.065(5) 0.015(4) -0.051(6) -0.027(5)
C25 0.112(9) 0.106(9) 0.115(9) 0.030(7) -0.052(7) -0.041(7)
C24 0.127(11) 0.083(8) 0.134(11) 0.009(7) -0.072(9) -0.024(7)
C2 0.074(5) 0.067(5) 0.037(3) 0.009(3) -0.020(3) -0.030(4)
C12A 0.074(10) 0.075(10) 0.063(9) 0.016(8) -0.008(7) -0.020(8)
C17B 0.057(14) 0.14(3) 0.12(2) -0.05(2) 0.018(15) -0.056(16)
C17A 0.099(15) 0.106(16) 0.17(2) -0.036(15) 0.013(15) -0.063(13)
C16B 0.14(3) 0.28(5) 0.18(4) -0.15(4) 0.14(3) -0.11(3)
C16A 0.100(19) 0.097(19) 0.53(8) 0.06(3) 0.04(3) -0.038(16)
C21 0.237(18) 0.085(8) 0.043(5) 0.019(5) -0.006(8) -0.001(10)
C13 0.139(14) 0.172(16) 0.111(12) -0.013(11) 0.030(11) 0.015(12)
C19A 0.15(2) 0.30(4) 0.18(3) -0.15(3) 0.07(2) -0.04(2)
C18 0.111(13) 0.27(3) 0.22(2) -0.021(18) 0.068(14) 0.010(15)
C15A 0.16(2) 0.20(3) 0.26(4) 0.15(3) 0.11(2) -0.01(2)
C14A 0.088(11) 0.120(13) 0.125(14) 0.007(11) 0.006(9) 0.013(10)
C26 0.19(2) 0.21(2) 0.067(8) -0.050(11) -0.011(11) -0.046(17)
C27 0.153(14) 0.168(15) 0.124(12) -0.056(11) 0.028(10) 0.017(12)
O1B 0.037(15) 0.074(19) 0.07(2) 0.016(13) -0.002(10) -0.039(13)
O1A 0.054(9) 0.077(7) 0.056(7) 0.013(5) 0.001(6) -0.026(8)
C14B 0.08(3) 0.23(8) 0.27(9) -0.07(7) 0.02(4) 0.02(4)
C12B 0.088(16) 0.083(16) 0.055(12) 0.012(11) 0.000(11) -0.060(14)
O2B 0.10(2) 0.077(19) 0.040(11) -0.002(10) 0.008(11) -0.050(15)
O2A 0.067(9) 0.054(7) 0.041(8) -0.003(5) 0.007(5) -0.011(6)
C11B 0.26(6) 0.09(3) 0.16(4) 0.04(2) 0.15(4) 0.00(2)
N12B 0.084(18) 0.085(17) 0.06(2) -0.031(16) 0.047(15) -0.038(14)
N12A 0.16(2) 0.120(17) 0.07(2) -0.043(16) 0.047(16) -0.099(17)
C19B 0.09(4) 0.32(11) 0.34(12) -0.17(10) 0.07(6) -0.06(6)
C15B 0.40(10) 0.19(5) 0.27(9) 0.01(6) 0.23(9) -0.15(6)

loop_
_atom_type_symbol
_atom_type_description
_atom_type_scat_dispersion_real
_atom_type_scat_dispersion_imag
_atom_type_scat_source
Er Er -0.2586 4.9576 'International Tables Vol C Tables 4.2.6.8 and 6.1.1.4'
Mo Mo -1.6832 0.6857 'International Tables Vol C Tables 4.2.6.8 and 6.1.1.4'
C C 0.0033 0.0016 'International Tables Vol C Tables 4.2.6.8 and 6.1.1.4'
H H 0 0 'International Tables Vol C Tables 4.2.6.8 and 6.1.1.4'
N N 0.0061 0.0033 'International Tables Vol C Tables 4.2.6.8 and 6.1.1.4'
O O 0.0106 0.006 'International Tables Vol C Tables 4.2.6.8 and 6.1.1.4'

loop_
_geom_angle_atom_site_label_1
_geom_angle_atom_site_label_2
_geom_angle_atom_site_label_3
_geom_angle
_geom_angle_site_symmetry_1
_geom_angle_site_symmetry_3
O1B Er1 O3 97.1(11) . .
O1B Er1 O2A 146.5(13) . .
O3 Er1 O2A 80.7(5) . .
O1B Er1 O1A 12.2(14) . .
O3 Er1 O1A 108.9(5) . .
O2A Er1 O1A 143.0(6) . .
O1B Er1 N2 99.9(11) . 3_666
O3 Er1 N2 146.6(2) . 3_666
O2A Er1 N2 69.3(4) . 3_666
O1A Er1 N2 88.1(5) . 3_666
O1B Er1 N3 70.5(12) . 4_565
O3 Er1 N3 70.6(3) . 4_565
O2A Er1 N3 136.9(4) . 4_565
O1A Er1 N3 78.2(5) . 4_565
N2 Er1 N3 142.5(3) 3_666 4_565
O1B Er1 N1 73.4(12) . .
O3 Er1 N1 76.3(3) . .
O2A Er1 N1 73.7(5) . .
O1A Er1 N1 74.3(5) . .
N2 Er1 N1 81.3(2) 3_666 .
N3 Er1 N1 126.5(2) 4_565 .
O1B Er1 N14 139.4(12) . .
O3 Er1 N14 93.6(3) . .
O2A Er1 N14 73.8(5) . .
O1A Er1 N14 138.0(5) . .
N2 Er1 N14 91.9(2) 3_666 .
N3 Er1 N14 76.7(2) 4_565 .
N1 Er1 N14 147.1(2) . .
O1B Er1 O2B 149.3(14) . .
O3 Er1 O2B 68.3(7) . .
O2A Er1 O2B 13.6(7) . .
O1A Er1 O2B 150.7(8) . .
N2 Er1 O2B 82.8(7) 3_666 .
N3 Er1 O2B 124.3(6) 4_565 .
N1 Er1 O2B 76.9(8) . .
N14 Er1 O2B 70.3(8) . .
O1B Er1 N15 81.5(12) . .
O3 Er1 N15 139.9(3) . .
O2A Er1 N15 121.3(6) . .
O1A Er1 N15 74.7(5) . .
N2 Er1 N15 71.4(2) 3_666 .
N3 Er1 N15 71.3(3) 4_565 .
N1 Er1 N15 138.9(3) . .
N14 Er1 N15 65.6(3) . .
O2B Er1 N15 127.3(9) . .
C5 Mo1 C3 76.4(3) . .
C5 Mo1 C1 73.5(3) . .
C3 Mo1 C1 142.7(3) . .
C5 Mo1 C2 118.1(3) . .
C3 Mo1 C2 142.0(3) . .
C1 Mo1 C2 73.3(2) . .
C5 Mo1 C8 139.9(3) . .
C3 Mo1 C8 114.4(5) . .
C1 Mo1 C8 77.7(4) . .
C2 Mo1 C8 78.2(4) . .
C5 Mo1 C6 73.4(4) . .
C3 Mo1 C6 77.5(3) . .
C1 Mo1 C6 113.5(3) . .
C2 Mo1 C6 74.3(3) . .
C8 Mo1 C6 145.1(4) . .
C5 Mo1 C7 141.8(4) . .
C3 Mo1 C7 73.5(3) . .
C1 Mo1 C7 142.4(3) . .
C2 Mo1 C7 75.9(3) . .
C8 Mo1 C7 75.3(4) . .
C6 Mo1 C7 77.5(4) . .
C5 Mo1 C4 77.2(4) . .
C3 Mo1 C4 72.5(3) . .
C1 Mo1 C4 79.7(3) . .
C2 Mo1 C4 142.3(3) . .
C8 Mo1 C4 70.6(4) . .
C6 Mo1 C4 142.0(4) . .
C7 Mo1 C4 114.6(4) . .
C23 O5 C24 104.9(8) . .
C13 O3 Er1 148.5(11) . .
C22 O4 C21 104.6(9) . .
C1 N1 Er1 168.6(7) . .
C3 N3 Er1 172.9(6) . 4_666
C22 N14 C20 105.8(8) . .
C22 N14 Er1 119.0(8) . .
C20 N14 Er1 134.9(6) . .
C23 N15 C25 107.1(9) . .
C23 N15 Er1 116.7(8) . .
C25 N15 Er1 135.7(6) . .
C2 N2 Er1 152.3(7) . 3_666
C13 N13 C18 118.3(16) . .
C13 N13 C19A 110.9(19) . .
C18 N13 C19A 128.4(16) . .
C13 N13 C19B 142(3) . .
C18 N13 C19B 80(3) . .
C19A N13 C19B 71(4) . .
C15B N11 C11A 159(5) . .
C15B N11 C11B 128(5) . .
C11A N11 C11B 69(2) . .
C15B N11 C14B 98(5) . .
C11A N11 C14B 66(4) . .
C11B N11 C14B 134(5) . .
C15B N11 C14A 77(5) . .
C11A N11 C14A 122.4(12) . .
C11B N11 C14A 55(2) . .
C14B N11 C14A 157(3) . .
C11A N11 C15A 121.3(19) . .
C11B N11 C15A 169(3) . .
C14B N11 C15A 57(3) . .
C14A N11 C15A 115.9(18) . .
N5 C5 Mo1 178.8(8) . .
N6 C6 Mo1 177.9(10) . .
N1 C1 Mo1 178.1(6) . .
N4 C4 Mo1 178.8(12) . .
N8 C8 Mo1 176.6(12) . .
N7 C7 Mo1 178.0(10) . .
O1A C11A N11 125.2(16) . .
O1A C11A C11B 69.1(17) . .
N11 C11A C11B 56.3(15) . .
O1A C11A C14B 166(3) . .
N11 C11A C14B 61(3) . .
C11B C11A C14B 116(3) . .
N11 C11A O1B 107(2) . .
C11B C11A O1B 51(2) . .
C14B C11A O1B 162(3) . .
N3 C3 Mo1 178.7(7) . .
N14 C22 O4 121.1(12) . .
N14 C22 C23 118.9(8) . .
O4 C22 C23 120.1(10) . .
N14 C20 C21 102.7(11) . .
N14 C20 H20A 111.2 . .
C21 C20 H20A 111.2 . .
N14 C20 H20B 111.2 . .
C21 C20 H20B 111.2 . .
H20A C20 H20B 109.1 . .
N15 C23 O5 119.3(12) . .
N15 C23 C22 119.5(9) . .
O5 C23 C22 121.1(9) . .
N15 C25 C24 102.6(11) . .
N15 C25 H25B 111.2 . .
C24 C25 H25B 111.2 . .
N15 C25 H25A 111.2 . .
C24 C25 H25A 111.2 . .
H25B C25 H25A 109.2 . .
O5 C24 C25 105.9(10) . .
O5 C24 H24A 110.5 . .
C25 C24 H24A 110.5 . .
O5 C24 H24B 110.5 . .
C25 C24 H24B 110.5 . .
H24A C24 H24B 108.7 . .
N2 C2 Mo1 177.8(8) . .
C12B C12A O2A 74.4(17) . .
C12B C12A N12B 70(3) . .
O2A C12A N12B 134(3) . .
C12B C12A N12A 70(3) . .
O2A C12A N12A 121(2) . .
C12B C12A O2B 53.5(18) . .
N12B C12A O2B 112(3) . .
N12A C12A O2B 101(2) . .
C17A C17B N12B 55(3) . .
C17A C17B N12A 57(2) . .
C17B C17A N12B 71(3) . .
C17B C17A N12A 78(3) . .
N12A C16B C12B 57(3) . .
N12B C16B C12B 53(3) . .
N12A C16B C16A 45(3) . .
N12B C16B C16A 57(3) . .
C12B C16B C16A 92(2) . .
N12A C16A C16B 45(2) . .
N12B C16A C16B 53(2) . .
O4 C21 C20 105.7(10) . .
O4 C21 H21B 110.6 . .
C20 C21 H21B 110.6 . .
O4 C21 H21A 110.6 . .
C20 C21 H21A 110.6 . .
H21B C21 H21A 108.7 . .
O3 C13 N13 126.7(17) . .
N13 C19A C19B 58(3) . .
N13 C18 C19B 55(3) . .
C15B C15A C14B 117(5) . .
C15B C15A N11 57(4) . .
C14B C15A N11 59(3) . .
C11B C14A N11 58(2) . .
C11B C14A C15B 101(5) . .
N11 C14A C15B 47(3) . .
N16 C26 C27 175(3) . .
O1A O1B C11B 99(6) . .
C11B O1B C11A 61(2) . .
O1A O1B Er1 121(7) . .
C11B O1B Er1 139(3) . .
C11A O1B Er1 159(3) . .
O1B O1A C11A 124(7) . .
O1B O1A C11B 59(6) . .
C11A O1A C11B 65.6(18) . .
O1B O1A Er1 46(6) . .
C11A O1A Er1 168.9(15) . .
C11B O1A Er1 105.0(17) . .
C15A C14B N11 63(3) . .
C15A C14B C11A 114(5) . .
N11 C14B C11A 53(3) . .
C12A C12B O2B 76(2) . .
C12A C12B O2A 53.5(16) . .
C12A C12B N12B 59(2) . .
O2B C12B N12B 121(3) . .
O2A C12B N12B 107(3) . .
C12A C12B N12A 61(2) . .
O2B C12B N12A 109(3) . .
O2A C12B N12A 100(3) . .
C12A C12B C16B 102(2) . .
O2B C12B C16B 104(2) . .
O2A C12B C16B 114(2) . .
N12B C12B C16B 56.7(19) . .
N12A C12B C16B 45(2) . .
O2A O2B C12B 98(5) . .
O2A O2B C12A 51(4) . .
C12B O2B C12A 50.5(18) . .
O2A O2B Er1 63(5) . .
C12B O2B Er1 133(2) . .
C12A O2B Er1 109.7(14) . .
O2B O2A C12A 106(5) . .
O2B O2A C12B 58(5) . .
C12A O2A C12B 52.2(14) . .
O2B O2A Er1 104(5) . .
C12A O2A Er1 141.1(13) . .
C12B O2A Er1 134.6(16) . .
C14A C11B O1B 160(6) . .
C14A C11B N11 67.0(19) . .
O1B C11B N11 122(4) . .
C14A C11B C11A 121(3) . .
O1B C11B C11A 67(3) . .
N11 C11B C11A 55.1(18) . .
C14A C11B O1A 160(4) . .
N11 C11B O1A 100(3) . .
C11A C11B O1A 45.4(16) . .
C12A N12B C17A 131(3) . .
C12A N12B C12B 50(2) . .
C17A N12B C12B 160(5) . .
C12A N12B C16B 106(4) . .
C17A N12B C16B 120(4) . .
C12B N12B C16B 71(3) . .
C12A N12B C17B 145(4) . .
C17A N12B C17B 54(2) . .
C12B N12B C17B 112(4) . .
C16B N12B C17B 91(3) . .
C12A N12B C16A 92(3) . .
C17A N12B C16A 89(4) . .
C12B N12B C16A 111(3) . .
C16B N12B C16A 69(3) . .
C17B N12B C16A 123(4) . .
C16B N12A C16A 90(4) . .
C16B N12A C12A 121(4) . .
C16A N12A C12A 108(4) . .
C16B N12A C12B 78(4) . .
C16A N12A C12B 134(4) . .
C12A N12A C12B 49.3(18) . .
C16B N12A C17A 123(4) . .
C16A N12A C17A 94(4) . .
C12A N12A C17A 111(2) . .
C12B N12A C17A 130(3) . .
C16B N12A C17B 89(4) . .
C16A N12A C17B 127(3) . .
C12A N12A C17B 118(3) . .
C12B N12A C17B 97(3) . .
C17A N12A C17B 45.4(16) . .
N13 C19B C19A 51(4) . .
N13 C19B C18 45(2) . .
C19A C19B C18 88(5) . .
C15A C15B N11 81(7) . .
C15A C15B C14A 133(7) . .
N11 C15B C14A 56(2) . .

loop_
_geom_bond_atom_site_label_1
_geom_bond_atom_site_label_2
_geom_bond_distance
_geom_bond_site_symmetry_2
Er1 O1B 2.01(4) .
Er1 O3 2.254(10) .
Er1 O2A 2.26(2) .
Er1 O1A 2.368(14) .
Er1 N2 2.443(8) 3_666
Er1 N3 2.443(6) 4_565
Er1 N1 2.452(5) .
Er1 N14 2.466(7) .
Er1 O2B 2.47(3) .
Er1 N15 2.500(8) .
Mo1 C5 2.135(9) .
Mo1 C3 2.141(7) .
Mo1 C1 2.152(6) .
Mo1 C2 2.153(8) .
Mo1 C8 2.153(12) .
Mo1 C6 2.158(10) .
Mo1 C7 2.163(9) .
Mo1 C4 2.163(9) .
O5 C23 1.324(11) .
O5 C24 1.435(16) .
O3 C13 1.144(17) .
O4 C22 1.324(10) .
O4 C21 1.421(16) .
N5 C5 1.155(11) .
N4 C4 1.133(12) .
N6 C6 1.140(11) .
N7 C7 1.128(11) .
N8 C8 1.156(14) .
N1 C1 1.142(8) .
N3 C3 1.133(9) .
N3 Er1 2.444(6) 4_666
N14 C22 1.258(13) .
N14 C20 1.471(14) .
N15 C23 1.278(11) .
N15 C25 1.461(15) .
N2 C2 1.153(10) .
N2 Er1 2.443(8) 3_666
N13 C13 1.338(19) .
N13 C18 1.41(2) .
N13 C19A 1.48(3) .
N13 C19B 1.62(9) .
N11 C15B 1.28(7) .
N11 C11A 1.325(17) .
N11 C11B 1.34(4) .
N11 C14B 1.45(6) .
N11 C14A 1.46(2) .
N11 C15A 1.51(2) .
N16 C26 1.18(2) .
C22 C23 1.451(16) .
C20 C21 1.538(14) .
C20 H20A 0.98 .
C20 H20B 0.98 .
C25 C24 1.531(14) .
C25 H25B 0.98 .
C25 H25A 0.98 .
C24 H24A 0.98 .
C24 H24B 0.98 .
C12A C12B 1.17(3) .
C12A O2A 1.20(3) .
C12A N12B 1.31(5) .
C12A N12A 1.35(4) .
C12A O2B 1.48(3) .
C21 H21B 0.98 .
C21 H21A 0.98 .
C26 C27 1.44(3) .
O1B O1A 0.58(3) .
O1B C11B 1.33(6) .
O1A C11B 1.54(5) .

loop_
_geom_torsion_atom_site_label_1
_geom_torsion_atom_site_label_2
_geom_torsion_atom_site_label_3
_geom_torsion_atom_site_label_4
_geom_torsion
_geom_torsion_site_symmetry_1
O1B Er1 O3 C13 -93(3) .
O2A Er1 O3 C13 53(2) .
O1A Er1 O3 C13 -90(2) .
N2 Er1 O3 C13 27(3) 3_666
N3 Er1 O3 C13 -159(2) 4_565
N1 Er1 O3 C13 -22(2) .
N14 Er1 O3 C13 126(2) .
O2B Er1 O3 C13 59(2) .
N15 Er1 O3 C13 -178(2) .
O1B Er1 N1 C1 111(3) .
O3 Er1 N1 C1 9(3) .
O2A Er1 N1 C1 -75(3) .
O1A Er1 N1 C1 124(3) .
N2 Er1 N1 C1 -146(3) 3_666
N3 Er1 N1 C1 62(3) 4_565
N14 Er1 N1 C1 -66(3) .
O2B Er1 N1 C1 -61(3) .
N15 Er1 N1 C1 166(3) .
O1B Er1 N14 C22 40.9(19) .
O3 Er1 N14 C22 146.3(7) .
O2A Er1 N14 C22 -134.5(8) .
O1A Er1 N14 C22 22.6(10) .
N2 Er1 N14 C22 -66.6(7) 3_666
N3 Er1 N14 C22 77.3(7) 4_565
N1 Er1 N14 C22 -143.4(6) .
O2B Er1 N14 C22 -148.3(10) .
N15 Er1 N14 C22 2.0(6) .
O1B Er1 N14 C20 -146.1(19) .
O3 Er1 N14 C20 -40.7(9) .
O2A Er1 N14 C20 38.5(10) .
O1A Er1 N14 C20 -164.5(10) .
N2 Er1 N14 C20 106.3(9) 3_666
N3 Er1 N14 C20 -109.8(9) 4_565
N1 Er1 N14 C20 29.6(11) .
O2B Er1 N14 C20 24.6(11) .
N15 Er1 N14 C20 175.0(10) .
O1B Er1 N15 C23 -154.3(13) .
O3 Er1 N15 C23 -63.2(8) .
O2A Er1 N15 C23 52.0(8) .
O1A Er1 N15 C23 -164.6(8) .
N2 Er1 N15 C23 102.3(7) 3_666
N3 Er1 N15 C23 -82.1(7) 4_565
N1 Er1 N15 C23 153.3(6) .
N14 Er1 N15 C23 1.3(6) .
O2B Er1 N15 C23 37.2(10) .
O1B Er1 N15 C25 17.3(15) .
O3 Er1 N15 C25 108.4(11) .
O2A Er1 N15 C25 -136.4(10) .
O1A Er1 N15 C25 7.0(11) .
N2 Er1 N15 C25 -86.1(10) 3_666
N3 Er1 N15 C25 89.5(10) 4_565
N1 Er1 N15 C25 -35.1(11) .
N14 Er1 N15 C25 172.9(11) .
O2B Er1 N15 C25 -151.2(12) .
C15B N11 C11A O1A -149(13) .
C11B N11 C11A O1A -4(4) .
C14B N11 C11A O1A 165(3) .
C14A N11 C11A O1A 9(2) .
C15A N11 C11A O1A -178(2) .
C15B N11 C11A C11B -145(14) .
C14B N11 C11A C11B 169(4) .
C14A N11 C11A C11B 14(3) .
C15A N11 C11A C11B -174(4) .
C15B N11 C11A C14B 46(14) .
C11B N11 C11A C14B -169(4) .
C14A N11 C11A C14B -155(3) .
C15A N11 C11A C14B 17(4) .
C15B N11 C11A O1B -150(13) .
C11B N11 C11A O1B -4(4) .
C14B N11 C11A O1B 165(3) .
C14A N11 C11A O1B 9(2) .
C15A N11 C11A O1B -178(3) .
C20 N14 C22 O4 1.2(12) .
Er1 N14 C22 O4 176.1(6) .
C20 N14 C22 C23 -179.7(9) .
Er1 N14 C22 C23 -4.9(11) .
C21 O4 C22 N14 -0.5(12) .
C21 O4 C22 C23 -179.6(9) .
C22 N14 C20 C21 -1.3(11) .
Er1 N14 C20 C21 -174.9(7) .
C25 N15 C23 O5 1.3(12) .
Er1 N15 C23 O5 175.2(6) .
C25 N15 C23 C22 -178.1(9) .
Er1 N15 C23 C22 -4.2(11) .
C24 O5 C23 N15 0.6(12) .
C24 O5 C23 C22 180.0(9) .
N14 C22 C23 N15 6.3(14) .
O4 C22 C23 N15 -174.7(8) .
N14 C22 C23 O5 -173.1(8) .
O4 C22 C23 O5 5.9(14) .
C23 N15 C25 C24 -2.4(12) .
Er1 N15 C25 C24 -174.5(7) .
C23 O5 C24 C25 -2.1(12) .
N15 C25 C24 O5 2.7(12) .
N12A C17B C17A N12B 13(3) .
N12B C17B C17A N12A -13(3) .
N12B C16B C16A N12A -6(5) .
C12B C16B C16A N12A 36(3) .
N12A C16B C16A N12B 6(5) .
C12B C16B C16A N12B 42(3) .
C22 O4 C21 C20 -0.4(12) .
N14 C20 C21 O4 1.0(12) .
Er1 O3 C13 N13 -165.0(12) .
C18 N13 C13 O3 171(2) .
C19A N13 C13 O3 7(3) .
C19B N13 C13 O3 -79(7) .
C13 N13 C19A C19B -139(3) .
C18 N13 C19A C19B 59(3) .
C13 N13 C18 C19B 144(4) .
C19A N13 C18 C19B -56(4) .
C11A N11 C15A C15B 165(9) .
C11B N11 C15A C15B 2E1(2) .
C14B N11 C15A C15B -176(11) .
C14A N11 C15A C15B -22(10) .
C15B N11 C15A C14B 176(11) .
C11A N11 C15A C14B -19(4) .
C11B N11 C15A C14B -168(17) .
C14A N11 C15A C14B 154(4) .
C15B N11 C14A C11B 157(6) .
C11A N11 C14A C11B -15(4) .
C14B N11 C14A C11B -121(10) .
C15A N11 C14A C11B 172(4) .
C11A N11 C14A C15B -172(6) .
C11B N11 C14A C15B -157(6) .
C14B N11 C14A C15B 82(11) .
C15A N11 C14A C15B 15(6) .
N11 C11A O1B O1A 180(7) .
C11B C11A O1B O1A 175(9) .
C14B C11A O1B O1A -134(11) .
O1A C11A O1B C11B -175(9) .
N11 C11A O1B C11B 5(4) .
C14B C11A O1B C11B 51(12) .
O1A C11A O1B Er1 18(3) .
N11 C11A O1B Er1 -162(7) .
C11B C11A O1B Er1 -167(9) .
C14B C11A O1B Er1 -116(12) .
O3 Er1 O1B O1A 166(7) .
O2A Er1 O1B O1A 82(8) .
N2 Er1 O1B O1A 14(8) 3_666
N3 Er1 O1B O1A -128(8) 4_565
N1 Er1 O1B O1A 92(8) .
N14 Er1 O1B O1A -90(8) .
O2B Er1 O1B O1A 107(7) .
N15 Er1 O1B O1A -55(7) .
O3 Er1 O1B C11B -10(6) .
O2A Er1 O1B C11B -94(6) .
O1A Er1 O1B C11B -175(12) .
N2 Er1 O1B C11B -161(6) 3_666
N3 Er1 O1B C11B 57(6) 4_565
N1 Er1 O1B C11B -83(6) .
N14 Er1 O1B C11B 94(6) .
O2B Er1 O1B C11B -69(7) .
N15 Er1 O1B C11B 130(6) .
O3 Er1 O1B C11A 153(7) .
O2A Er1 O1B C11A 69(8) .
O1A Er1 O1B C11A -13(2) .
N2 Er1 O1B C11A 2(8) 3_666
N3 Er1 O1B C11A -141(8) 4_565
N1 Er1 O1B C11A 79(7) .
N14 Er1 O1B C11A -103(7) .
O2B Er1 O1B C11A 94(7) .
N15 Er1 O1B C11A -68(7) .
C11B O1B O1A C11A 5(8) .
Er1 O1B O1A C11A -172.5(12) .
C11A O1B O1A C11B -5(8) .
Er1 O1B O1A C11B -177(8) .
C11B O1B O1A Er1 177(8) .
C11A O1B O1A Er1 172.5(12) .
N11 C11A O1A O1B 0(8) .
C11B C11A O1A O1B -4(8) .
C14B C11A O1A O1B 110(14) .
N11 C11A O1A C11B 4(3) .
C14B C11A O1A C11B 114(13) .
O1B C11A O1A C11B 4(8) .
N11 C11A O1A Er1 -30(9) .
C11B C11A O1A Er1 -34(8) .
C14B C11A O1A Er1 80(16) .
O1B C11A O1A Er1 -29(5) .
O3 Er1 O1A O1B -15(8) .
O2A Er1 O1A O1B -115(7) .
N2 Er1 O1A O1B -166(8) 3_666
N3 Er1 O1A O1B 49(8) 4_565
N1 Er1 O1A O1B -84(8) .
N14 Er1 O1A O1B 104(8) .
O2B Er1 O1A O1B -94(8) .
N15 Er1 O1A O1B 123(8) .
O1B Er1 O1A C11A 34(6) .
O3 Er1 O1A C11A 19(8) .
O2A Er1 O1A C11A -81(8) .
N2 Er1 O1A C11A -132(8) 3_666
N3 Er1 O1A C11A 84(8) 4_565
N1 Er1 O1A C11A -50(8) .
N14 Er1 O1A C11A 138(8) .
O2B Er1 O1A C11A -60(8) .
N15 Er1 O1A C11A 157(8) .
O1B Er1 O1A C11B 3(7) .
O3 Er1 O1A C11B -12(3) .
O2A Er1 O1A C11B -112(3) .
N2 Er1 O1A C11B -163(3) 3_666
N3 Er1 O1A C11B 52(3) 4_565
N1 Er1 O1A C11B -82(3) .
N14 Er1 O1A C11B 106(3) .
O2B Er1 O1A C11B -92(3) .
N15 Er1 O1A C11B 126(3) .
C15B C15A C14B N11 3(10) .
C15B C15A C14B C11A 18(12) .
N11 C15A C14B C11A 15(3) .
C15B N11 C14B C15A -2(7) .
C11A N11 C14B C15A 163(4) .
C11B N11 C14B C15A 177(5) .
C14A N11 C14B C15A -80(9) .
C15B N11 C14B C11A -165(6) .
C11B N11 C14B C11A 14(6) .
C14A N11 C14B C11A 118(9) .
C15A N11 C14B C11A -163(4) .
O1A C11A C14B C15A -135(11) .
N11 C11A C14B C15A -17(3) .
C11B C11A C14B C15A -27(6) .
O1B C11A C14B C15A -70(12) .
O1A C11A C14B N11 -119(12) .
C11B C11A C14B N11 -10(4) .
O1B C11A C14B N11 -53(11) .
O2A C12A C12B O2B 10(2) .
N12B C12A C12B O2B -140(3) .
N12A C12A C12B O2B -121(2) .
N12B C12A C12B O2A -151(3) .
N12A C12A C12B O2A -132(2) .
O2B C12A C12B O2A -10(2) .
O2A C12A C12B N12B 151(3) .
N12A C12A C12B N12B 19(3) .
O2B C12A C12B N12B 140(3) .
O2A C12A C12B N12A 132(2) .
N12B C12A C12B N12A -19(3) .
O2B C12A C12B N12A 121(2) .
O2A C12A C12B C16B 112(2) .
N12B C12A C12B C16B -39(3) .
N12A C12A C12B C16B -20(2) .
O2B C12A C12B C16B 101(2) .
N12A C16B C12B C12A 25(3) .
N12B C16B C12B C12A 40(3) .
C16A C16B C12B C12A -5(3) .
N12A C16B C12B O2B 103(4) .
N12B C16B C12B O2B 119(4) .
C16A C16B C12B O2B 73(3) .
N12A C16B C12B O2A 80(4) .
N12B C16B C12B O2A 96(4) .
C16A C16B C12B O2A 50(3) .
N12A C16B C12B N12B -16(5) .
C16A C16B C12B N12B -45(3) .
N12B C16B C12B N12A 16(5) .
C16A C16B C12B N12A -30(3) .
C12A C12B O2B O2A -20(5) .
N12B C12B O2B O2A -60(6) .
N12A C12B O2B O2A -72(6) .
C16B C12B O2B O2A -120(6) .
O2A C12B O2B C12A 20(5) .
N12B C12B O2B C12A -40(3) .
N12A C12B O2B C12A -52(2) .
C16B C12B O2B C12A -99(3) .
C12A C12B O2B Er1 -80(3) .
O2A C12B O2B Er1 -60(4) .
N12B C12B O2B Er1 -120(3) .
N12A C12B O2B Er1 -132(3) .
C16B C12B O2B Er1 -179(2) .
C12B C12A O2B O2A 154(7) .
N12B C12A O2B O2A -166(6) .
N12A C12A O2B O2A -152(6) .
O2A C12A O2B C12B -154(7) .
N12B C12A O2B C12B 40(3) .
N12A C12A O2B C12B 55(3) .
C12B C12A O2B Er1 130(2) .
O2A C12A O2B Er1 -24(4) .
N12B C12A O2B Er1 170(3) .
N12A C12A O2B Er1 -175(3) .
O1B Er1 O2B O2A -89(6) .
O3 Er1 O2B O2A -155(6) .
O1A Er1 O2B O2A -65(6) .
N2 Er1 O2B O2A 8(5) 3_666
N3 Er1 O2B O2A 160(5) 4_565
N1 Er1 O2B O2A -75(5) .
N14 Er1 O2B O2A 103(6) .
N15 Er1 O2B O2A 68(6) .
O1B Er1 O2B C12B -15(5) .
O3 Er1 O2B C12B -81(3) .
O2A Er1 O2B C12B 74(5) .
O1A Er1 O2B C12B 9(4) .
N2 Er1 O2B C12B 82(3) 3_666
N3 Er1 O2B C12B -126(3) 4_565
N1 Er1 O2B C12B 0(3) .
N14 Er1 O2B C12B 177(4) .
N15 Er1 O2B C12B 142(3) .
O1B Er1 O2B C12A -69(3) .
O3 Er1 O2B C12A -134(2) .
O2A Er1 O2B C12A 21(4) .
O1A Er1 O2B C12A -44(3) .
N2 Er1 O2B C12A 28.5(18) 3_666
N3 Er1 O2B C12A -179.6(14) 4_565
N1 Er1 O2B C12A -54.2(18) .
N14 Er1 O2B C12A 123(2) .
N15 Er1 O2B C12A 89(2) .
C12B O2B O2A C12A 20(5) .
Er1 O2B O2A C12A 155(4) .
C12A O2B O2A C12B -20(5) .
Er1 O2B O2A C12B 134.5(18) .
C12B O2B O2A Er1 -134.5(18) .
C12A O2B O2A Er1 -155(4) .
C12B C12A O2A O2B -22(6) .
N12B C12A O2A O2B 18(8) .
N12A C12A O2A O2B 33(7) .
N12B C12A O2A C12B 40(4) .
N12A C12A O2A C12B 55(3) .
O2B C12A O2A C12B 22(6) .
C12B C12A O2A Er1 117(3) .
N12B C12A O2A Er1 157(4) .
N12A C12A O2A Er1 171(3) .
O2B C12A O2A Er1 139(7) .
C12A C12B O2A O2B 155(6) .
N12B C12B O2A O2B 129(6) .
N12A C12B O2A O2B 114(6) .
C16B C12B O2A O2B 68(6) .
O2B C12B O2A C12A -155(6) .
N12B C12B O2A C12A -26(2) .
N12A C12B O2A C12A -41.5(18) .
C16B C12B O2A C12A -87(2) .
C12A C12B O2A Er1 -128(2) .
O2B C12B O2A Er1 77(5) .
N12B C12B O2A Er1 -154(2) .
N12A C12B O2A Er1 -169.8(15) .
C16B C12B O2A Er1 144.9(18) .
O1B Er1 O2A O2B 112(5) .
O3 Er1 O2A O2B 23(5) .
O1A Er1 O2A O2B 133(5) .
N2 Er1 O2A O2B -172(6) 3_666
N3 Er1 O2A O2B -25(6) 4_565
N1 Er1 O2A O2B 102(6) .
N14 Er1 O2A O2B -73(5) .
N15 Er1 O2A O2B -120(5) .
O1B Er1 O2A C12A -27(4) .
O3 Er1 O2A C12A -116(3) .
O1A Er1 O2A C12A -7(3) .
N2 Er1 O2A C12A 49(2) 3_666
N3 Er1 O2A C12A -164(2) 4_565
N1 Er1 O2A C12A -38(3) .
N14 Er1 O2A C12A 147(3) .
O2B Er1 O2A C12A -139(8) .
N15 Er1 O2A C12A 100(3) .
O1B Er1 O2A C12B 54(3) .
O3 Er1 O2A C12B -34.6(19) .
O1A Er1 O2A C12B 75(2) .
N2 Er1 O2A C12B 131(2) 3_666
N3 Er1 O2A C12B -83(2) 4_565
N1 Er1 O2A C12B 43.8(19) .
N14 Er1 O2A C12B -131(2) .
O2B Er1 O2A C12B -58(5) .
N15 Er1 O2A C12B -178.3(18) .
N11 C14A C11B O1B 122(13) .
C15B C14A C11B O1B 139(12) .
C15B C14A C11B N11 17(4) .
N11 C14A C11B C11A 13(3) .
C15B C14A C11B C11A 30(7) .
N11 C14A C11B O1A 55(12) .
C15B C14A C11B O1A 71(15) .
O1A O1B C11B C14A -121(12) .
C11A O1B C11B C14A -118(13) .
Er1 O1B C11B C14A 55(16) .
O1A O1B C11B N11 -8(9) .
C11A O1B C11B N11 -5(4) .
Er1 O1B C11B N11 168(4) .
O1A O1B C11B C11A -3(6) .
Er1 O1B C11B C11A 173(5) .
C11A O1B C11B O1A 3(6) .
Er1 O1B C11B O1A 176(11) .
C15B N11 C11B C14A -29(9) .
C11A N11 C11B C14A 166(3) .
C14B N11 C11B C14A 152(4) .
C15A N11 C11B C14A -41(19) .
C15B N11 C11B O1B 171(8) .
C11A N11 C11B O1B 6(5) .
C14B N11 C11B O1B -8(10) .
C14A N11 C11B O1B -160(8) .
C15A N11 C11B O1B 158(13) .
C15B N11 C11B C11A 165(8) .
C14B N11 C11B C11A -14(6) .
C14A N11 C11B C11A -166(3) .
C15A N11 C11B C11A 153(16) .
C15B N11 C11B O1A 168(7) .
C11A N11 C11B O1A 3(2) .
C14B N11 C11B O1A -11(7) .
C14A N11 C11B O1A -163(5) .
C15A N11 C11B O1A 155(14) .
O1A C11A C11B C14A 161(6) .
N11 C11A C11B C14A -15(4) .
C14B C11A C11B C14A -4(7) .
O1B C11A C11B C14A 160(7) .
O1A C11A C11B O1B 2(3) .
N11 C11A C11B O1B -175(4) .
C14B C11A C11B O1B -164(4) .
O1A C11A C11B N11 176(3) .
C14B C11A C11B N11 11(4) .
O1B C11A C11B N11 175(4) .
N11 C11A C11B O1A -176(3) .
C14B C11A C11B O1A -166(3) .
O1B C11A C11B O1A -2(3) .
O1B O1A C11B C14A 123(16) .
C11A O1A C11B C14A -53(13) .
Er1 O1A C11B C14A 121(13) .
C11A O1A C11B O1B -176(8) .
Er1 O1A C11B O1B -2(6) .
O1B O1A C11B N11 173(8) .
C11A O1A C11B N11 -3(3) .
Er1 O1A C11B N11 171(3) .
O1B O1A C11B C11A 176(8) .
Er1 O1A C11B C11A 173.6(15) .
C12B C12A N12B C17A -154(6) .
O2A C12A N12B C17A 165(4) .
N12A C12A N12B C17A 120(18) .
O2B C12A N12B C17A 172(5) .
O2A C12A N12B C12B -41(4) .
N12A C12A N12B C12B -86(14) .
O2B C12A N12B C12B -34(3) .
C12B C12A N12B C16B 46(4) .
O2A C12A N12B C16B 5(7) .
N12A C12A N12B C16B -39(12) .
O2B C12A N12B C16B 13(5) .
C12B C12A N12B C17B -71(7) .
O2A C12A N12B C17B -112(6) .
N12A C12A N12B C17B -156(19) .
O2B C12A N12B C17B -104(6) .
C12B C12A N12B C16A 115(3) .
O2A C12A N12B C16A 74(5) .
N12A C12A N12B C16A 30(13) .
O2B C12A N12B C16A 82(3) .
C17B C17A N12B C12A 135(6) .
N12A C17A N12B C12A -108(18) .
C17B C17A N12B C12B 50(11) .
C17B C17A N12B C16B -68(5) .
N12A C17A N12B C16B 49(12) .
N12A C17A N12B C17B 117(14) .
C17B C17A N12B C16A -133(3) .
N12A C17A N12B C16A -16(13) .
O2B C12B N12B C12A 46(3) .
O2A C12B N12B C12A 24(2) .
N12A C12B N12B C12A 90(12) .
C16B C12B N12B C12A 132(3) .
C12A C12B N12B C17A 102(11) .
O2B C12B N12B C17A 149(10) .
O2A C12B N12B C17A 127(11) .
C16B C12B N12B C17A -125(12) .
C12A C12B N12B C16B -132(3) .
O2B C12B N12B C16B -86(4) .
O2A C12B N12B C16B -108(3) .
N12A C12B N12B C16B -42(11) .
C12A C12B N12B C17B 144(3) .
O2B C12B N12B C17B -169(3) .
O2A C12B N12B C17B 169(2) .
N12A C12B N12B C17B -126(13) .
C16B C12B N12B C17B -83(4) .
C12A C12B N12B C16A -75(3) .
O2B C12B N12B C16A -28(4) .
O2A C12B N12B C16A -50(3) .
N12A C12B N12B C16A 15(10) .
C16B C12B N12B C16A 58(3) .
N12A C16B N12B C12A 67(15) .
C12B C16B N12B C12A -36(3) .
C16A C16B N12B C12A 86(4) .
N12A C16B N12B C17A -95(18) .
C12B C16B N12B C17A 162(6) .
C16A C16B N12B C17A -76(5) .
N12A C16B N12B C12B 103(17) .
C16A C16B N12B C12B 122(3) .
N12A C16B N12B C17B -144(19) .
C12B C16B N12B C17B 113(4) .
C16A C16B N12B C17B -125(4) .
N12A C16B N12B C16A -19(16) .
C12B C16B N12B C16A -122(3) .
C17A C17B N12B C12A -112(7) .
N12A C17B N12B C12A 15E1(3) .
N12A C17B N12B C17A -97(19) .
C17A C17B N12B C12B -164(4) .
N12A C17B N12B C12B 99(19) .
C17A C17B N12B C16B 127(4) .
N12A C17B N12B C16B 30(17) .
C17A C17B N12B C16A 61(4) .
N12A C17B N12B C16A -36(17) .
N12A C16A N12B C12A -8E1(2) .
C16B C16A N12B C12A -107(3) .
N12A C16A N12B C17A 15E1(2) .
C16B C16A N12B C17A 123(3) .
N12A C16A N12B C12B -32(19) .
C16B C16A N12B C12B -58(3) .
N12A C16A N12B C16B 27(19) .
N12A C16A N12B C17B 11E1(2) .
C16B C16A N12B C17B 78(4) .
N12B C16B N12A C16A 157(19) .
C12B C16B N12A C16A -135(3) .
N12B C16B N12A C12A -92(18) .
C12B C16B N12A C12A -24(4) .
C16A C16B N12A C12A 111(5) .
N12B C16B N12A C12B -68(17) .
C16A C16B N12A C12B 135(3) .
N12B C16B N12A C17A 62(15) .
C12B C16B N12A C17A 130(5) .
C16A C16B N12A C17A -95(5) .
N12B C16B N12A C17B 30(16) .
C12B C16B N12A C17B 98(3) .
C16A C16B N12A C17B -127(3) .
N12B C16A N12A C16B -15E1(2) .
N12B C16A N12A C12A 9E1(2) .
C16B C16A N12A C12A -123(4) .
N12B C16A N12A C12B 14E1(2) .
C16B C16A N12A C12B -73(5) .
N12B C16A N12A C17A -26(19) .
C16B C16A N12A C17A 123(4) .
N12B C16A N12A C17B -60(19) .
C16B C16A N12A C17B 89(4) .
C12B C12A N12A C16B 32(5) .
O2A C12A N12A C16B -24(7) .
N12B C12A N12A C16B 120(17) .
O2B C12A N12A C16B -12(6) .
C12B C12A N12A C16A 134(4) .
O2A C12A N12A C16A 77(5) .
N12B C12A N12A C16A -139(16) .
O2B C12A N12A C16A 90(4) .
O2A C12A N12A C12B -57(3) .
N12B C12A N12A C12B 88(14) .
O2B C12A N12A C12B -44(2) .
C12B C12A N12A C17A -125(4) .
O2A C12A N12A C17A 179(3) .
N12B C12A N12A C17A -37(11) .
O2B C12A N12A C17A -169(3) .
C12B C12A N12A C17B -75(4) .
O2A C12A N12A C17B -132(3) .
N12B C12A N12A C17B 13(11) .
O2B C12A N12A C17B -119(3) .
C12A C12B N12A C16B -152(4) .
O2B C12B N12A C16B -91(4) .
O2A C12B N12A C16B -114(3) .
N12B C12B N12A C16B 128(13) .
C12A C12B N12A C16A -74(6) .
O2B C12B N12A C16A -12(6) .
O2A C12B N12A C16A -36(6) .
N12B C12B N12A C16A -154(16) .
C16B C12B N12A C16A 78(5) .
O2B C12B N12A C12A 61(2) .
O2A C12B N12A C12A 37.6(16) .
N12B C12B N12A C12A -80(11) .
C16B C12B N12A C12A 152(4) .
C12A C12B N12A C17A 85(4) .
O2B C12B N12A C17A 146(4) .
O2A C12B N12A C17A 123(4) .
N12B C12B N12A C17A 5(9) .
C16B C12B N12A C17A -123(6) .
C12A C12B N12A C17B 120(2) .
O2B C12B N12A C17B -178(2) .
O2A C12B N12A C17B 158.1(19) .
N12B C12B N12A C17B 40(11) .
C16B C12B N12A C17B -87(4) .
C17B C17A N12A C16B -48(6) .
N12B C17A N12A C16B -108(17) .
C17B C17A N12A C16A -141(3) .
N12B C17A N12A C16A 159(16) .
C17B C17A N12A C12A 108(4) .
N12B C17A N12A C12A 48(12) .
C17B C17A N12A C12B 54(5) .
N12B C17A N12A C12B -6(11) .
N12B C17A N12A C17B -60(14) .
C17A C17B N12A C16B 141(4) .
N12B C17B N12A C16B -14E1(2) .
C17A C17B N12A C16A 51(5) .
N12B C17B N12A C16A 13E1(2) .
C17A C17B N12A C12A -94(4) .
N12B C17B N12A C12A -18(16) .
C17A C17B N12A C12B -141(3) .
N12B C17B N12A C12B -65(18) .
N12B C17B N12A C17A 76(19) .
C13 N13 C19B C19A 100(6) .
C18 N13 C19B C19A -137(2) .
C13 N13 C19B C18 -123(5) .
C19A N13 C19B C18 137(2) .
N13 C19A C19B C18 -29.2(16) .
N13 C18 C19B C19A 32.0(18) .
C14B C15A C15B N11 -3(10) .
C14B C15A C15B C14A 20(19) .
N11 C15A C15B C14A 23(9) .
C11A N11 C15B C15A -39(19) .
C11B N11 C15B C15A -176(5) .
C14B N11 C15B C15A 3(9) .
C14A N11 C15B C15A 160(9) .
C11A N11 C15B C14A 162(12) .
C11B N11 C15B C14A 24(7) .
C14B N11 C15B C14A -157(3) .
C15A N11 C15B C14A -160(9) .
C11B C14A C15B C15A -48(16) .
N11 C14A C15B C15A -28(12) .
C11B C14A C15B N11 -20(5) .
